data_4336955
loop_
_publ_author_name
'Aloke Kumar Ghosh'
'Michael Shatruk'
'Valerio Bertolasi'
'Kausikisankar Pramanik'
'Debashis Ray'

_publ_contact_author_address
; Prof. Debashis Ray 
 Department of Chemistry 
 Indian Institute of Technology
 Kharagpur-721302
 India 
;
_publ_contact_author_email dray@chem.iitkgp.ernet.in
_publ_contact_author_fax 03222-255303
_publ_contact_author_name 'Prof. Debashis Ray'
_publ_contact_author_phone 03222-283324
_publ_section_title
;
 Self-Assembled Tetra- and Pentanuclear Nickel(II) Aggregates From
 Phenoxido-Based Ligand -Bound {Ni2} Fragments: Carboxylate Bridge
 Controlled Structures
;
_journal_name_full 'Inorganic Chemistry'
_journal_page_first 13894
_journal_page_last 13903
_journal_paper_doi 10.1021/ic401337q
_journal_volume 52
_journal_year 2013
_chemical_formula_moiety 'C48 H74 N4 Ni5 O20, 4(C3 H7 N O), 2(H2 O)'
_chemical_formula_sum 'C60 H106 N8 Ni5 O26'
_chemical_formula_weight 1649.08
_chemical_name_systematic
;
 ?
;
_space_group_IT_number 14
_symmetry_cell_setting monoclinic
_symmetry_space_group_name_Hall '-P 2yn'
_symmetry_space_group_name_H-M 'P 1 21/n 1'
_atom_sites_solution_hydrogens geom
_atom_sites_solution_primary direct
_atom_sites_solution_secondary difmap
_audit_creation_method SHELXL-97
_cell_angle_alpha 90.00
_cell_angle_beta 90.9944(19)
_cell_angle_gamma 90.00
_cell_formula_units_Z 2
_cell_length_a 11.8638(8)
_cell_length_b 16.5597(11)
_cell_length_c 19.4940(14)
_cell_measurement_reflns_used 49815
_cell_measurement_temperature 295
_cell_measurement_theta_max 27.00
_cell_measurement_theta_min 1.61
_cell_volume 3829.2(5)
_computing_cell_refinement Brucker
_computing_data_collection Brucker
_computing_data_reduction Brucker
_computing_molecular_graphics 'ORTEP III (Burnett & Johnson, 1996)'
_computing_publication_material 'SHELXL-97 (Sheldrick, 1997)'
_computing_structure_refinement 'SHELXL-97 (Sheldrick, 1997)'
_computing_structure_solution 'SHELXS-97 (Sheldrick, 1997)'
_diffrn_ambient_temperature 295
_diffrn_measured_fraction_theta_full 0.994
_diffrn_measured_fraction_theta_max 0.994
_diffrn_measurement_device_type 'Brucker-APEX-2 CCD'
_diffrn_measurement_method '\f scans and \w scans'
_diffrn_radiation_monochromator graphite
_diffrn_radiation_source 'fine-focus sealed tube'
_diffrn_radiation_type MoK\a
_diffrn_radiation_wavelength 0.71073
_diffrn_reflns_av_R_equivalents 0.0461
_diffrn_reflns_av_sigmaI/netI 0.0381
_diffrn_reflns_limit_h_max 14
_diffrn_reflns_limit_h_min -14
_diffrn_reflns_limit_k_max 21
_diffrn_reflns_limit_k_min -21
_diffrn_reflns_limit_l_max 24
_diffrn_reflns_limit_l_min -24
_diffrn_reflns_number 49815
_diffrn_reflns_theta_full 27.00
_diffrn_reflns_theta_max 27.00
_diffrn_reflns_theta_min 1.61
_exptl_absorpt_coefficient_mu 1.285
_exptl_absorpt_correction_T_max 0.738
_exptl_absorpt_correction_T_min 0.630
_exptl_absorpt_correction_type empirical
_exptl_crystal_colour green
_exptl_crystal_density_diffrn 1.430
_exptl_crystal_description block
_exptl_crystal_F_000 1740
_exptl_crystal_size_max 0.36
_exptl_crystal_size_mid 0.29
_exptl_crystal_size_min 0.24
_refine_diff_density_max 0.686
_refine_diff_density_min -0.517
_refine_diff_density_rms 0.088
_refine_ls_extinction_method none
_refine_ls_goodness_of_fit_ref 1.016
_refine_ls_hydrogen_treatment mixed
_refine_ls_matrix_type full
_refine_ls_number_parameters 452
_refine_ls_number_reflns 8295
_refine_ls_number_restraints 0
_refine_ls_restrained_S_all 1.016
_refine_ls_R_factor_all 0.0783
_refine_ls_R_factor_gt 0.0485
_refine_ls_shift/su_max 0.000
_refine_ls_shift/su_mean 0.000
_refine_ls_structure_factor_coef Fsqd
_refine_ls_weighting_details 'calc w=1/[\s^2^(Fo^2^)+(0.0760P)^2^+3.9089P] where P=(Fo^2^+2Fc^2^)/3'
_refine_ls_weighting_scheme calc
_refine_ls_wR_factor_gt 0.1251
_refine_ls_wR_factor_ref 0.1455
_reflns_number_gt 5903
_reflns_number_total 8295
_reflns_threshold_expression I>2sigma(I)
_cod_data_source_file ic401337q_si_002_2.cif
_cod_data_source_block 1.2H2O.4DMF
_cod_original_sg_symbol_H-M 'P 21/n'
_cod_database_code 4336955

loop_
_symmetry_equiv_pos_as_xyz
'x, y, z'
'-x+1/2, y+1/2, -z+1/2'
'-x, -y, -z'
'x-1/2, -y-1/2, z-1/2'

loop_
_atom_site_label
_atom_site_type_symbol
_atom_site_fract_x
_atom_site_fract_y
_atom_site_fract_z
_atom_site_U_iso_or_equiv
_atom_site_adp_type
_atom_site_occupancy
_atom_site_symmetry_multiplicity
_atom_site_calc_flag
_atom_site_refinement_flags
Ni1 Ni 0.0000 0.5000 0.0000 0.03445(16) Uani 1 2 d S
Ni2 Ni 0.23443(4) 0.36753(3) -0.03754(2) 0.03551(13) Uani 1 1 d .
Ni3 Ni 0.05591(4) 0.29303(3) 0.04675(2) 0.03926(14) Uani 1 1 d .
O1 O 0.1605(2) 0.25751(14) -0.03088(12) 0.0386(5) Uani 1 1 d .
O2 O 0.10592(19) 0.40744(14) 0.02427(12) 0.0341(5) Uani 1 1 d .
H2' H 0.137(3) 0.424(3) 0.060(2) 0.053(13) Uiso 1 1 d .
O4 O 0.3064(2) 0.48113(15) -0.03200(14) 0.0480(6) Uani 1 1 d .
H4' H 0.2902 0.5137 0.0054 0.058 Uiso 1 1 calc R
O3 O -0.0367(2) 0.33655(17) 0.12943(14) 0.0549(7) Uani 1 1 d .
H3' H -0.0136 0.3852 0.1490 0.066 Uiso 1 1 calc R
O5 O 0.3265(2) 0.33792(17) 0.04832(13) 0.0492(6) Uani 1 1 d .
O6 O 0.1925(2) 0.27930(17) 0.11321(13) 0.0509(7) Uani 1 1 d .
O7 O 0.1519(2) 0.39662(16) -0.12689(12) 0.0484(6) Uani 1 1 d .
O8 O -0.0804(2) 0.29946(16) -0.01782(16) 0.0566(7) Uani 1 1 d .
O9 O -0.1358(2) 0.42705(17) -0.02403(18) 0.0645(9) Uani 1 1 d .
O10 O -0.0550(3) 0.49257(18) 0.10178(14) 0.0649(9) Uani 1 1 d .
N1 N 0.3570(3) 0.32141(19) -0.09900(15) 0.0421(7) Uani 1 1 d .
N2 N 0.0083(3) 0.1776(2) 0.06356(19) 0.0513(8) Uani 1 1 d .
C1 C 0.2149(3) 0.1887(2) -0.03156(18) 0.0412(8) Uani 1 1 d .
C2 C 0.1701(3) 0.1191(2) 0.0011(2) 0.0463(9) Uani 1 1 d .
C3 C 0.2256(4) 0.0446(2) -0.0046(2) 0.0535(10) Uani 1 1 d .
H3 H 0.1946 -0.0006 0.0163 0.064 Uiso 1 1 calc R
C4 C 0.3268(4) 0.0358(2) -0.0408(2) 0.0527(10) Uani 1 1 d .
C5 C 0.3710(4) 0.1039(3) -0.0715(2) 0.0514(10) Uani 1 1 d .
H5 H 0.4376 0.0988 -0.0955 0.062 Uiso 1 1 calc R
C6 C 0.3200(3) 0.1802(2) -0.06799(19) 0.0435(9) Uani 1 1 d .
C7 C 0.3850(4) -0.0452(3) -0.0445(3) 0.0719(14) Uani 1 1 d .
H7A H 0.3419 -0.0847 -0.0202 0.108 Uiso 1 1 calc R
H7B H 0.4590 -0.0412 -0.0241 0.108 Uiso 1 1 calc R
H7C H 0.3910 -0.0613 -0.0917 0.108 Uiso 1 1 calc R
C8 C 0.3773(3) 0.2459(2) -0.10351(19) 0.0468(9) Uani 1 1 d .
H8 H 0.4350 0.2309 -0.1326 0.056 Uiso 1 1 calc R
C9 C 0.0649(4) 0.1168(2) 0.0412(2) 0.0554(11) Uani 1 1 d .
H9 H 0.0366 0.0659 0.0514 0.066 Uiso 1 1 calc R
C10 C -0.0980(4) 0.1605(3) 0.1001(3) 0.0730(15) Uani 1 1 d .
H10A H -0.1012 0.1033 0.1106 0.088 Uiso 1 1 calc R
H10B H -0.1614 0.1730 0.0699 0.088 Uiso 1 1 calc R
C11 C -0.1093(5) 0.2084(3) 0.1665(3) 0.093(2) Uani 1 1 d .
H11A H -0.1697 0.1847 0.1927 0.112 Uiso 1 1 calc R
H11B H -0.0402 0.2020 0.1933 0.112 Uiso 1 1 calc R
C12 C -0.1326(5) 0.2977(3) 0.1584(3) 0.0850(18) Uani 1 1 d .
H12A H -0.1982 0.3056 0.1287 0.102 Uiso 1 1 calc R
H12B H -0.1484 0.3212 0.2028 0.102 Uiso 1 1 calc R
C13 C 0.4262(4) 0.3763(3) -0.1416(2) 0.0552(11) Uani 1 1 d .
H13A H 0.3813 0.3947 -0.1806 0.066 Uiso 1 1 calc R
H13B H 0.4901 0.3466 -0.1591 0.066 Uiso 1 1 calc R
C14 C 0.4687(4) 0.4487(3) -0.1014(3) 0.0674(13) Uani 1 1 d .
H14A H 0.5273 0.4747 -0.1276 0.081 Uiso 1 1 calc R
H14B H 0.5032 0.4296 -0.0590 0.081 Uiso 1 1 calc R
C15 C 0.3809(4) 0.5122(3) -0.0838(2) 0.0583(11) Uani 1 1 d .
H15A H 0.4182 0.5606 -0.0668 0.070 Uiso 1 1 calc R
H15B H 0.3375 0.5264 -0.1246 0.070 Uiso 1 1 calc R
C16 C 0.2934(4) 0.2968(2) 0.0980(2) 0.0488(10) Uani 1 1 d .
C17 C 0.3846(5) 0.2645(5) 0.1448(3) 0.095(2) Uani 1 1 d .
H17A H 0.4041 0.3061 0.1779 0.114 Uiso 1 1 calc R
H17B H 0.3540 0.2193 0.1701 0.114 Uiso 1 1 calc R
C18 C 0.4832(7) 0.2390(7) 0.1139(4) 0.182(5) Uani 1 1 d .
H18A H 0.5347 0.2187 0.1483 0.274 Uiso 1 1 calc R
H18B H 0.5171 0.2837 0.0906 0.274 Uiso 1 1 calc R
H18C H 0.4659 0.1970 0.0814 0.274 Uiso 1 1 calc R
C19 C 0.0966(3) 0.4567(3) -0.14258(19) 0.0479(9) Uani 1 1 d .
C20 C 0.0779(7) 0.4723(5) -0.2179(3) 0.125(3) Uani 1 1 d .
H20A H -0.0006 0.4606 -0.2283 0.150 Uiso 1 1 calc R
H20B H 0.0882 0.5298 -0.2251 0.150 Uiso 1 1 calc R
C21 C 0.1401(10) 0.4335(6) -0.2654(3) 0.189(5) Uani 1 1 d .
H21A H 0.1154 0.4497 -0.3105 0.284 Uiso 1 1 calc R
H21B H 0.1306 0.3762 -0.2605 0.284 Uiso 1 1 calc R
H21C H 0.2182 0.4471 -0.2589 0.284 Uiso 1 1 calc R
C22 C -0.1467(3) 0.3529(2) -0.0351(2) 0.0482(9) Uani 1 1 d .
C23 C -0.2522(5) 0.3279(3) -0.0722(4) 0.093(2) Uani 1 1 d .
H23A H -0.3079 0.3701 -0.0661 0.111 Uiso 1 1 calc R
H23B H -0.2362 0.3254 -0.1208 0.111 Uiso 1 1 calc R
C24 C -0.3029(6) 0.2516(4) -0.0526(4) 0.118(3) Uani 1 1 d .
H24A H -0.3699 0.2425 -0.0798 0.178 Uiso 1 1 calc R
H24B H -0.3219 0.2534 -0.0049 0.178 Uiso 1 1 calc R
H24C H -0.2503 0.2086 -0.0600 0.178 Uiso 1 1 calc R
O11 O 0.6189(5) 0.0840(5) 0.8266(3) 0.146(2) Uani 1 1 d .
N3 N 0.7326(5) -0.0068(4) 0.7733(3) 0.1104(19) Uani 1 1 d .
C25 C 0.0816(10) 0.2231(5) 0.8094(4) 0.181(5) Uani 1 1 d .
H25A H 0.1365 0.2214 0.7738 0.271 Uiso 1 1 calc R
H25B H 0.1155 0.2448 0.8505 0.271 Uiso 1 1 calc R
H25C H 0.0196 0.2567 0.7951 0.271 Uiso 1 1 calc R
C26 C 0.0859(10) 0.0648(10) 0.7960(6) 0.247(8) Uani 1 1 d .
H26A H 0.1411 0.0746 0.7616 0.370 Uiso 1 1 calc R
H26B H 0.0246 0.0341 0.7765 0.370 Uiso 1 1 calc R
H26C H 0.1198 0.0350 0.8333 0.370 Uiso 1 1 calc R
C27 C -0.0331(9) 0.1337(5) 0.8691(5) 0.137(3) Uani 1 1 d .
H27 H -0.0693 0.1781 0.8879 0.165 Uiso 1 1 calc R
C28 C 0.8066(9) -0.0822(6) 0.7778(6) 0.171(4) Uani 1 1 d .
H28A H 0.8397 -0.0921 0.7340 0.256 Uiso 1 1 calc R
H28B H 0.7614 -0.1277 0.7905 0.256 Uiso 1 1 calc R
H28C H 0.8652 -0.0740 0.8117 0.256 Uiso 1 1 calc R
C29 C 0.7375(8) 0.0317(5) 0.7086(4) 0.134(3) Uani 1 1 d .
H29A H 0.7833 0.0003 0.6785 0.200 Uiso 1 1 calc R
H29B H 0.7697 0.0845 0.7141 0.200 Uiso 1 1 calc R
H29C H 0.6627 0.0364 0.6893 0.200 Uiso 1 1 calc R
C30 C 0.6781(7) 0.0192(6) 0.8275(4) 0.109(2) Uani 1 1 d .
H30 H 0.6827 -0.0107 0.8678 0.130 Uiso 1 1 calc R
N4 N 0.0421(5) 0.1442(3) 0.8224(2) 0.0822(13) Uani 1 1 d .
O12 O -0.0570(8) 0.0642(6) 0.8888(5) 0.239(5) Uani 1 1 d .
O1W O 0.6322(6) 0.2375(4) 0.7615(3) 0.161(2) Uani 1 1 d .

loop_
_atom_site_aniso_label
_atom_site_aniso_U_11
_atom_site_aniso_U_22
_atom_site_aniso_U_33
_atom_site_aniso_U_23
_atom_site_aniso_U_13
_atom_site_aniso_U_12
Ni1 0.0320(3) 0.0336(3) 0.0378(3) 0.0034(3) 0.0008(2) 0.0075(3)
Ni2 0.0330(3) 0.0355(2) 0.0381(2) 0.00345(18) 0.00207(18) 0.00757(18)
Ni3 0.0345(3) 0.0350(2) 0.0484(3) 0.00751(19) 0.0038(2) 0.00589(19)
O1 0.0367(13) 0.0341(12) 0.0450(13) 0.0027(10) 0.0002(10) 0.0079(10)
O2 0.0324(13) 0.0330(12) 0.0369(13) 0.0020(10) -0.0004(10) 0.0069(10)
O4 0.0440(15) 0.0421(14) 0.0583(16) -0.0014(12) 0.0087(12) 0.0004(12)
O3 0.0568(17) 0.0478(15) 0.0609(17) 0.0085(13) 0.0211(14) 0.0076(13)
O5 0.0389(15) 0.0598(17) 0.0485(15) 0.0097(13) -0.0071(12) 0.0052(13)
O6 0.0466(16) 0.0602(17) 0.0458(15) 0.0124(12) -0.0007(12) 0.0100(13)
O7 0.0558(17) 0.0509(15) 0.0383(13) -0.0023(11) -0.0057(12) 0.0198(13)
O8 0.0449(16) 0.0389(14) 0.085(2) 0.0002(14) -0.0164(15) 0.0042(13)
O9 0.0421(16) 0.0386(15) 0.112(3) -0.0070(15) -0.0202(16) 0.0055(13)
O10 0.090(2) 0.0625(19) 0.0430(15) 0.0110(13) 0.0178(15) 0.0406(17)
N1 0.0382(17) 0.0456(18) 0.0426(16) 0.0033(13) 0.0039(13) 0.0092(14)
N2 0.0398(18) 0.0409(18) 0.073(2) 0.0121(16) 0.0040(16) 0.0014(15)
C1 0.043(2) 0.0368(18) 0.0435(19) -0.0023(15) -0.0085(16) 0.0093(16)
C2 0.046(2) 0.0354(19) 0.057(2) -0.0025(17) -0.0106(18) 0.0082(17)
C3 0.063(3) 0.0330(19) 0.064(3) 0.0015(18) -0.014(2) 0.0064(19)
C4 0.056(3) 0.041(2) 0.060(2) -0.0121(18) -0.014(2) 0.0116(19)
C5 0.047(2) 0.051(2) 0.055(2) -0.0109(19) -0.0069(18) 0.0141(19)
C6 0.041(2) 0.045(2) 0.045(2) -0.0046(16) -0.0062(16) 0.0132(17)
C7 0.082(4) 0.044(2) 0.089(4) -0.010(2) -0.017(3) 0.023(2)
C8 0.040(2) 0.057(2) 0.044(2) -0.0046(17) 0.0028(16) 0.0159(18)
C9 0.053(3) 0.040(2) 0.073(3) 0.0121(19) -0.004(2) 0.0029(19)
C10 0.055(3) 0.050(3) 0.115(4) 0.022(3) 0.026(3) 0.000(2)
C11 0.089(4) 0.072(4) 0.121(5) 0.031(3) 0.052(4) -0.001(3)
C12 0.070(3) 0.071(3) 0.116(5) 0.010(3) 0.050(3) 0.012(3)
C13 0.056(3) 0.057(3) 0.054(2) 0.0082(19) 0.020(2) 0.008(2)
C14 0.043(2) 0.069(3) 0.091(3) 0.006(3) 0.020(2) -0.006(2)
C15 0.056(3) 0.048(2) 0.071(3) 0.008(2) 0.011(2) -0.003(2)
C16 0.049(2) 0.055(2) 0.042(2) 0.0043(18) -0.0057(17) 0.0164(19)
C17 0.065(3) 0.150(6) 0.069(3) 0.038(4) -0.012(3) 0.030(4)
C18 0.151(7) 0.295(13) 0.101(6) 0.023(7) -0.016(5) 0.163(9)
C19 0.049(2) 0.057(2) 0.0384(19) 0.0013(17) -0.0007(17) 0.0172(19)
C20 0.172(7) 0.158(7) 0.045(3) 0.000(3) -0.016(4) 0.106(6)
C21 0.338(15) 0.181(9) 0.049(4) 0.002(5) 0.004(6) 0.100(10)
C22 0.038(2) 0.039(2) 0.067(3) -0.0012(18) -0.0076(18) 0.0018(17)
C23 0.073(4) 0.064(3) 0.139(5) -0.010(3) -0.052(4) 0.010(3)
C24 0.080(4) 0.113(5) 0.161(7) 0.009(5) -0.036(4) -0.041(4)
O11 0.129(5) 0.190(7) 0.120(4) -0.034(4) 0.033(4) -0.006(5)
N3 0.106(4) 0.142(5) 0.083(4) -0.001(4) 0.006(3) -0.026(4)
C25 0.288(13) 0.142(7) 0.110(6) 0.056(5) -0.086(7) -0.111(8)
C26 0.196(12) 0.38(2) 0.168(10) -0.082(12) -0.008(9) 0.153(13)
C27 0.171(9) 0.099(6) 0.143(8) 0.005(5) 0.021(7) -0.014(6)
C28 0.181(10) 0.130(8) 0.202(10) 0.041(7) 0.000(8) 0.036(7)
C29 0.161(8) 0.139(7) 0.102(5) 0.028(5) 0.052(5) 0.030(6)
C30 0.107(6) 0.140(7) 0.079(4) -0.009(4) 0.005(4) -0.019(5)
N4 0.101(4) 0.076(3) 0.070(3) 0.000(2) 0.004(3) -0.015(3)
O12 0.272(10) 0.202(9) 0.240(9) 0.071(7) -0.044(8) -0.091(8)
O1W 0.202(6) 0.171(6) 0.109(4) -0.053(4) 0.001(4) 0.048(5)

loop_
_atom_type_symbol
_atom_type_description
_atom_type_scat_dispersion_real
_atom_type_scat_dispersion_imag
_atom_type_scat_source
C C 0.0033 0.0016 'International Tables Vol C Tables 4.2.6.8 and 6.1.1.4'
H H 0.0000 0.0000 'International Tables Vol C Tables 4.2.6.8 and 6.1.1.4'
N N 0.0061 0.0033 'International Tables Vol C Tables 4.2.6.8 and 6.1.1.4'
Ni Ni 0.3393 1.1124 'International Tables Vol C Tables 4.2.6.8 and 6.1.1.4'
O O 0.0106 0.0060 'International Tables Vol C Tables 4.2.6.8 and 6.1.1.4'

loop_
_geom_angle_atom_site_label_1
_geom_angle_atom_site_label_2
_geom_angle_atom_site_label_3
_geom_angle
_geom_angle_site_symmetry_1
_geom_angle_site_symmetry_3
O2 Ni1 O2 180.0 3_565 .
O2 Ni1 O9 95.09(10) 3_565 3_565
O2 Ni1 O9 84.91(10) . 3_565
O2 Ni1 O9 84.91(10) 3_565 .
O2 Ni1 O9 95.09(10) . .
O9 Ni1 O9 180.0 3_565 .
O2 Ni1 O10 93.61(10) 3_565 .
O2 Ni1 O10 86.39(10) . .
O9 Ni1 O10 94.24(14) 3_565 .
O9 Ni1 O10 85.76(14) . .
O2 Ni1 O10 86.39(10) 3_565 3_565
O2 Ni1 O10 93.61(10) . 3_565
O9 Ni1 O10 85.76(14) 3_565 3_565
O9 Ni1 O10 94.24(14) . 3_565
O10 Ni1 O10 180.0 . 3_565
O1 Ni2 O7 93.73(11) . .
O1 Ni2 O5 87.57(11) . .
O7 Ni2 O5 176.26(11) . .
O1 Ni2 N1 90.85(11) . .
O7 Ni2 N1 85.64(11) . .
O5 Ni2 N1 90.84(11) . .
O1 Ni2 O2 85.74(9) . .
O7 Ni2 O2 94.25(10) . .
O5 Ni2 O2 89.34(10) . .
N1 Ni2 O2 176.57(11) . .
O1 Ni2 O4 173.19(10) . .
O7 Ni2 O4 91.23(11) . .
O5 Ni2 O4 87.77(11) . .
N1 Ni2 O4 94.18(12) . .
O2 Ni2 O4 89.25(10) . .
O1 Ni2 Ni3 43.79(7) . .
O7 Ni2 Ni3 103.52(8) . .
O5 Ni2 Ni3 79.83(8) . .
N1 Ni2 Ni3 133.55(9) . .
O2 Ni2 Ni3 43.17(7) . .
O4 Ni2 Ni3 130.28(7) . .
N2 Ni3 O8 85.89(12) . .
N2 Ni3 O2 176.74(12) . .
O8 Ni3 O2 92.85(10) . .
N2 Ni3 O1 91.30(12) . .
O8 Ni3 O1 92.46(11) . .
O2 Ni3 O1 85.75(9) . .
N2 Ni3 O6 90.73(13) . .
O8 Ni3 O6 176.61(11) . .
O2 Ni3 O6 90.51(10) . .
O1 Ni3 O6 87.32(10) . .
N2 Ni3 O3 92.80(13) . .
O8 Ni3 O3 92.08(12) . .
O2 Ni3 O3 90.24(10) . .
O1 Ni3 O3 174.09(11) . .
O6 Ni3 O3 88.38(11) . .
N2 Ni3 Ni2 133.32(10) . .
O8 Ni3 Ni2 101.69(9) . .
O2 Ni3 Ni2 44.04(6) . .
O1 Ni3 Ni2 42.93(7) . .
O6 Ni3 Ni2 80.43(8) . .
O3 Ni3 Ni2 132.16(8) . .
C1 O1 Ni2 124.6(2) . .
C1 O1 Ni3 124.0(2) . .
Ni2 O1 Ni3 93.28(10) . .
Ni1 O2 Ni3 124.80(12) . .
Ni1 O2 Ni2 124.36(11) . .
Ni3 O2 Ni2 92.79(9) . .
Ni1 O2 H2' 102(3) . .
Ni3 O2 H2' 104(3) . .
Ni2 O2 H2' 106(3) . .
C15 O4 Ni2 123.0(2) . .
C15 O4 H4' 118.5 . .
Ni2 O4 H4' 118.5 . .
C12 O3 Ni3 125.4(3) . .
C12 O3 H3' 117.3 . .
Ni3 O3 H3' 117.3 . .
C16 O5 Ni2 126.4(3) . .
C16 O6 Ni3 124.0(2) . .
C19 O7 Ni2 130.6(2) . .
C22 O8 Ni3 134.9(3) . .
C22 O9 Ni1 133.7(3) . .
C19 O10 Ni1 133.4(3) 3_565 .
C8 N1 C13 116.9(3) . .
C8 N1 Ni2 122.8(3) . .
C13 N1 Ni2 120.2(2) . .
C9 N2 C10 117.6(4) . .
C9 N2 Ni3 122.3(3) . .
C10 N2 Ni3 120.0(3) . .
O1 C1 C2 120.8(3) . .
O1 C1 C6 121.1(3) . .
C2 C1 C6 118.1(3) . .
C3 C2 C1 119.8(4) . .
C3 C2 C9 114.8(4) . .
C1 C2 C9 125.4(3) . .
C2 C3 C4 122.3(4) . .
C2 C3 H3 118.9 . .
C4 C3 H3 118.9 . .
C5 C4 C3 117.7(4) . .
C5 C4 C7 121.7(4) . .
C3 C4 C7 120.6(4) . .
C4 C5 C6 123.1(4) . .
C4 C5 H5 118.4 . .
C6 C5 H5 118.4 . .
C5 C6 C1 119.0(4) . .
C5 C6 C8 116.2(3) . .
C1 C6 C8 124.8(3) . .
C4 C7 H7A 109.5 . .
C4 C7 H7B 109.5 . .
H7A C7 H7B 109.5 . .
C4 C7 H7C 109.5 . .
H7A C7 H7C 109.5 . .
H7B C7 H7C 109.5 . .
N1 C8 C6 127.2(3) . .
N1 C8 H8 116.4 . .
C6 C8 H8 116.4 . .
N2 C9 C2 127.3(4) . .
N2 C9 H9 116.4 . .
C2 C9 H9 116.4 . .
N2 C10 C11 113.3(4) . .
N2 C10 H10A 108.9 . .
C11 C10 H10A 108.9 . .
N2 C10 H10B 108.9 . .
C11 C10 H10B 108.9 . .
H10A C10 H10B 107.7 . .
C12 C11 C10 116.0(5) . .
C12 C11 H11A 108.3 . .
C10 C11 H11A 108.3 . .
C12 C11 H11B 108.3 . .
C10 C11 H11B 108.3 . .
H11A C11 H11B 107.4 . .
O3 C12 C11 109.6(4) . .
O3 C12 H12A 109.8 . .
C11 C12 H12A 109.8 . .
O3 C12 H12B 109.8 . .
C11 C12 H12B 109.8 . .
H12A C12 H12B 108.2 . .
N1 C13 C14 112.1(3) . .
N1 C13 H13A 109.2 . .
C14 C13 H13A 109.2 . .
N1 C13 H13B 109.2 . .
C14 C13 H13B 109.2 . .
H13A C13 H13B 107.9 . .
C13 C14 C15 116.2(4) . .
C13 C14 H14A 108.2 . .
C15 C14 H14A 108.2 . .
C13 C14 H14B 108.2 . .
C15 C14 H14B 108.2 . .
H14A C14 H14B 107.4 . .
O4 C15 C14 109.9(3) . .
O4 C15 H15A 109.7 . .
C14 C15 H15A 109.7 . .
O4 C15 H15B 109.7 . .
C14 C15 H15B 109.7 . .
H15A C15 H15B 108.2 . .
O5 C16 O6 127.8(4) . .
O5 C16 C17 115.6(4) . .
O6 C16 C17 116.6(4) . .
C18 C17 C16 116.5(5) . .
C18 C17 H17A 108.2 . .
C16 C17 H17A 108.2 . .
C18 C17 H17B 108.2 . .
C16 C17 H17B 108.2 . .
H17A C17 H17B 107.3 . .
C17 C18 H18A 109.5 . .
C17 C18 H18B 109.5 . .
H18A C18 H18B 109.5 . .
C17 C18 H18C 109.5 . .
H18A C18 H18C 109.5 . .
H18B C18 H18C 109.5 . .
O7 C19 O10 126.5(3) . 3_565
O7 C19 C20 116.8(4) . .
O10 C19 C20 116.7(4) 3_565 .
C21 C20 C19 120.9(5) . .
C21 C20 H20A 107.1 . .
C19 C20 H20A 107.1 . .
C21 C20 H20B 107.1 . .
C19 C20 H20B 107.1 . .
H20A C20 H20B 106.8 . .
C20 C21 H21A 109.5 . .
C20 C21 H21B 109.5 . .
H21A C21 H21B 109.5 . .
C20 C21 H21C 109.5 . .
H21A C21 H21C 109.5 . .
H21B C21 H21C 109.5 . .
O8 C22 O9 126.6(4) . .
O8 C22 C23 117.5(4) . .
O9 C22 C23 115.9(4) . .
C24 C23 C22 117.4(5) . .
C24 C23 H23A 108.0 . .
C22 C23 H23A 108.0 . .
C24 C23 H23B 108.0 . .
C22 C23 H23B 108.0 . .
H23A C23 H23B 107.2 . .
C23 C24 H24A 109.5 . .
C23 C24 H24B 109.5 . .
H24A C24 H24B 109.5 . .
C23 C24 H24C 109.5 . .
H24A C24 H24C 109.5 . .
H24B C24 H24C 109.5 . .
C30 N3 C29 126.5(8) . .
C30 N3 C28 120.7(7) . .
C29 N3 C28 112.7(7) . .
N4 C25 H25A 109.5 . .
N4 C25 H25B 109.5 . .
H25A C25 H25B 109.5 . .
N4 C25 H25C 109.5 . .
H25A C25 H25C 109.5 . .
H25B C25 H25C 109.5 . .
N4 C26 H26A 109.5 . .
N4 C26 H26B 109.5 . .
H26A C26 H26B 109.5 . .
N4 C26 H26C 109.5 . .
H26A C26 H26C 109.5 . .
H26B C26 H26C 109.5 . .
O12 C27 N4 120.2(10) . .
O12 C27 H27 119.9 . .
N4 C27 H27 119.9 . .
N3 C28 H28A 109.5 . .
N3 C28 H28B 109.5 . .
H28A C28 H28B 109.5 . .
N3 C28 H28C 109.5 . .
H28A C28 H28C 109.5 . .
H28B C28 H28C 109.5 . .
N3 C29 H29A 109.5 . .
N3 C29 H29B 109.5 . .
H29A C29 H29B 109.5 . .
N3 C29 H29C 109.5 . .
H29A C29 H29C 109.5 . .
H29B C29 H29C 109.5 . .
O11 C30 N3 122.6(8) . .
O11 C30 H30 118.7 . .
N3 C30 H30 118.7 . .
C27 N4 C25 119.0(7) . .
C27 N4 C26 111.5(8) . .
C25 N4 C26 129.0(9) . .

loop_
_geom_bond_atom_site_label_1
_geom_bond_atom_site_label_2
_geom_bond_distance
_geom_bond_site_symmetry_2
Ni1 O2 2.033(2) 3_565
Ni1 O2 2.033(2) .
Ni1 O9 2.062(3) 3_565
Ni1 O9 2.062(3) .
Ni1 O10 2.103(3) .
Ni1 O10 2.103(3) 3_565
Ni2 O1 2.027(2) .
Ni2 O7 2.041(2) .
Ni2 O5 2.043(3) .
Ni2 N1 2.048(3) .
Ni2 O2 2.068(2) .
Ni2 O4 2.068(3) .
Ni2 Ni3 2.9713(6) .
Ni3 N2 2.022(3) .
Ni3 O8 2.035(3) .
Ni3 O2 2.035(2) .
Ni3 O1 2.059(2) .
Ni3 O6 2.070(3) .
Ni3 O3 2.094(3) .
O1 C1 1.310(4) .
O2 H2' 0.84(4) .
O4 C15 1.447(5) .
O4 H4' 0.9300 .
O3 C12 1.432(5) .
O3 H3' 0.9300 .
O5 C16 1.252(5) .
O6 C16 1.272(5) .
O7 C19 1.228(4) .
O8 C22 1.227(4) .
O9 C22 1.254(5) .
O10 C19 1.263(5) 3_565
N1 C8 1.277(5) .
N1 C13 1.488(5) .
N2 C9 1.289(5) .
N2 C10 1.486(5) .
C1 C2 1.424(5) .
C1 C6 1.452(5) .
C2 C3 1.404(5) .
C2 C9 1.485(6) .
C3 C4 1.411(6) .
C3 H3 0.9300 .
C4 C5 1.383(6) .
C4 C7 1.512(6) .
C5 C6 1.404(5) .
C5 H5 0.9300 .
C6 C8 1.463(6) .
C7 H7A 0.9600 .
C7 H7B 0.9600 .
C7 H7C 0.9600 .
C8 H8 0.9300 .
C9 H9 0.9300 .
C10 C11 1.526(8) .
C10 H10A 0.9700 .
C10 H10B 0.9700 .
C11 C12 1.512(7) .
C11 H11A 0.9700 .
C11 H11B 0.9700 .
C12 H12A 0.9700 .
C12 H12B 0.9700 .
C13 C14 1.515(6) .
C13 H13A 0.9700 .
C13 H13B 0.9700 .
C14 C15 1.524(6) .
C14 H14A 0.9700 .
C14 H14B 0.9700 .
C15 H15A 0.9700 .
C15 H15B 0.9700 .
C16 C17 1.502(6) .
C17 C18 1.390(9) .
C17 H17A 0.9700 .
C17 H17B 0.9700 .
C18 H18A 0.9600 .
C18 H18B 0.9600 .
C18 H18C 0.9600 .
C19 O10 1.263(5) 3_565
C19 C20 1.503(6) .
C20 C21 1.356(9) .
C20 H20A 0.9700 .
C20 H20B 0.9700 .
C21 H21A 0.9600 .
C21 H21B 0.9600 .
C21 H21C 0.9600 .
C22 C23 1.493(6) .
C23 C24 1.453(8) .
C23 H23A 0.9700 .
C23 H23B 0.9700 .
C24 H24A 0.9600 .
C24 H24B 0.9600 .
C24 H24C 0.9600 .
O11 C30 1.283(9) .
N3 C30 1.320(9) .
N3 C29 1.416(8) .
N3 C28 1.527(10) .
C25 N4 1.412(8) .
C25 H25A 0.9600 .
C25 H25B 0.9600 .
C25 H25C 0.9600 .
C26 N4 1.508(12) .
C26 H26A 0.9600 .
C26 H26B 0.9600 .
C26 H26C 0.9600 .
C27 O12 1.247(10) .
C27 N4 1.297(10) .
C27 H27 0.9300 .
C28 H28A 0.9600 .
C28 H28B 0.9600 .
C28 H28C 0.9600 .
C29 H29A 0.9600 .
C29 H29B 0.9600 .
C29 H29C 0.9600 .
C30 H30 0.9300 .
